data_7155806
loop_
_publ_author_name
'Gu, Han'
'Chio, Tak Ian'
'Lei, Zhen'
'Staples, Richard J.'
'Hirschi, Jennifer S.'
'Bane, Susan'

_publ_section_title
;
 Formation of hydrazones and stabilized boron-nitrogen heterocycles in
 aqueous solution from carbohydrazides and ortho-formylphenylboronic acids
;
_journal_name_full 'Org. Biomol. Chem.'
_journal_paper_doi 10.1039/C7OB01708A
_journal_year 2017
_chemical_formula_moiety 'C20 H20 B2 N4 O3'
_chemical_formula_sum 'C20 H20 B2 N4 O3'
_chemical_formula_weight 386.02
_chemical_name_systematic 'propazide diazaborine'
_space_group_crystal_system triclinic
_space_group_IT_number 2
_space_group_name_Hall '-P 1'
_space_group_name_H-M_alt 'P -1'
_symmetry_space_group_name_Hall '-P 1'
_symmetry_space_group_name_H-M 'P -1'
_atom_sites_solution_hydrogens geom
_atom_sites_solution_primary direct
_audit_creation_date 2016-10-07
_audit_creation_method
;
Olex2 1.2-alpha
(compiled 2016.10.04 svn.r3343 for OlexSys, GUI svn.r5250)
;
_audit_update_record
;
2016-11-20 deposited with the CCDC.
2017-08-08 downloaded from the CCDC.
;
_cell_angle_alpha 103.9410(10)
_cell_angle_beta 97.63
_cell_angle_gamma 109.88
_cell_formula_units_Z 2
_cell_length_a 7.67160(10)
_cell_length_b 11.08430(10)
_cell_length_c 12.4325(2)
_cell_measurement_reflns_used 9887
_cell_measurement_temperature 173(2)
_cell_measurement_theta_max 72.23
_cell_measurement_theta_min 4.46
_cell_volume 937.83(2)
_computing_cell_refinement 'SAINT v8.34A (Bruker, 2013)'
_computing_data_collection 'COSMO (BRUKER, V1.61, 2009)'
_computing_data_reduction 'SAINT v8.34A (Bruker, 2013)'
_computing_molecular_graphics 'Olex2 (Dolomanov et al., 2009)'
_computing_publication_material 'Olex2 (Dolomanov et al., 2009)'
_computing_structure_refinement 'XL (Sheldrick, 2008)'
_computing_structure_solution 'ShelXS (Sheldrick, 2008)'
_diffrn_ambient_temperature 173(2)
_diffrn_detector_area_resol_mean 8.36
_diffrn_measured_fraction_theta_full 0.966
_diffrn_measured_fraction_theta_max 0.952
_diffrn_measurement_device_type 'Bruker APEX-II CCD'
_diffrn_measurement_method '\w and \f'
_diffrn_radiation_monochromator graphite
_diffrn_radiation_type CuK\a
_diffrn_radiation_wavelength 1.54178
_diffrn_reflns_av_R_equivalents 0.0211
_diffrn_reflns_av_unetI/netI 0.0203
_diffrn_reflns_Laue_measured_fraction_full 0.966
_diffrn_reflns_Laue_measured_fraction_max 0.952
_diffrn_reflns_limit_h_max 9
_diffrn_reflns_limit_h_min -9
_diffrn_reflns_limit_k_max 13
_diffrn_reflns_limit_k_min -13
_diffrn_reflns_limit_l_max 15
_diffrn_reflns_limit_l_min -15
_diffrn_reflns_number 11521
_diffrn_reflns_point_group_measured_fraction_full 0.966
_diffrn_reflns_point_group_measured_fraction_max 0.952
_diffrn_reflns_theta_full 67.679
_diffrn_reflns_theta_max 72.227
_diffrn_reflns_theta_min 4.457
_diffrn_source 'sealed tube'
_diffrn_standards_number 0
_exptl_absorpt_coefficient_mu 0.746
_exptl_absorpt_correction_T_max 0.7536
_exptl_absorpt_correction_T_min 0.6886
_exptl_absorpt_correction_type multi-scan
_exptl_absorpt_process_details
'SADABS-2012/1 (Bruker,2012) was used for absorption correction. wR2(int) was 0.0443 before and 0.0326 after correction. The Ratio of minimum to maximum transmission is 0.9137. The \l/2 correction factor is 0.0015.'
_exptl_crystal_colour colourless
_exptl_crystal_colour_primary colourless
_exptl_crystal_density_diffrn 1.367
_exptl_crystal_description block
_exptl_crystal_F_000 404
_exptl_crystal_recrystallization_method 'used as received'
_exptl_crystal_size_max 0.455
_exptl_crystal_size_mid 0.355
_exptl_crystal_size_min 0.27
_refine_diff_density_max 0.321
_refine_diff_density_min -0.220
_refine_diff_density_rms 0.041
_refine_ls_extinction_coef 0.0443(16)
_refine_ls_extinction_expression Fc^*^=kFc[1+0.001xFc^2^\l^3^/sin(2\q)]^-1/4^
_refine_ls_extinction_method SHELXL
_refine_ls_goodness_of_fit_ref 1.039
_refine_ls_hydrogen_treatment constr
_refine_ls_matrix_type full
_refine_ls_number_parameters 265
_refine_ls_number_reflns 3527
_refine_ls_number_restraints 0
_refine_ls_restrained_S_all 1.039
_refine_ls_R_factor_all 0.0390
_refine_ls_R_factor_gt 0.0379
_refine_ls_shift/su_max 0.001
_refine_ls_shift/su_mean 0.000
_refine_ls_structure_factor_coef Fsqd
_refine_ls_weighting_details 'w=1/[\s^2^(Fo^2^)+(0.0547P)^2^+0.3553P] where P=(Fo^2^+2Fc^2^)/3'
_refine_ls_weighting_scheme calc
_refine_ls_wR_factor_gt 0.1018
_refine_ls_wR_factor_ref 0.1028
_reflns_Friedel_coverage 0.000
_reflns_number_gt 3387
_reflns_number_total 3527
_reflns_threshold_expression 'I > 2\s(I)'
_cod_data_source_file c7ob01708a2.cif
_cod_data_source_block jhbu1016a
_cod_original_cell_volume 937.84(2)
_cod_database_code 7155806
_shelxl_version_number 2014/6
_shelx_space_group_comment
;
The symmetry employed for this shelxl refinement is uniquely defined
by the following loop, which should always be used as a source of
symmetry information in preference to the above space-group names.
They are only intended as comments.
;
_shelx_estimated_absorpt_t_max 0.824
_shelx_estimated_absorpt_t_min 0.728
_olex2_refinement_description
;
1. Fixed Uiso
 At 1.2 times of:
  All C(H) groups, All C(H,H) groups
 At 1.5 times of:
  All C(H,H,H) groups
2.a Secondary CH2 refined with riding coordinates:
 C9(H9A,H9B), C19(H19A,H19B)
2.b Aromatic/amide H refined with riding coordinates:
 C2(H2), C3(H3), C4(H4), C5(H5), C7(H7), C12(H12), C13(H13), C14(H14),
 C15(H15), C17(H17)
2.c Idealised Me refined as rotating group:
 C10(H10A,H10B,H10C), C20(H20A,H20B,H20C)
;
_olex2_diffrn_ambient_temperature_device 'Oxford Cryosystems'
_olex2_exptl_crystal_mounting_method 'The crystal was mounted on a nylon loop with paratone oil'
_olex2_submission_original_sample_id 3
_olex2_submission_special_instructions 'No special instructions were received'

loop_
_space_group_symop_operation_xyz
'x, y, z'
'-x, -y, -z'

loop_
_atom_site_label
_atom_site_type_symbol
_atom_site_fract_x
_atom_site_fract_y
_atom_site_fract_z
_atom_site_U_iso_or_equiv
_atom_site_adp_type
_atom_site_occupancy
_atom_site_site_symmetry_order
_atom_site_calc_flag
_atom_site_refinement_flags_posn
O1 O 0.28722(11) 0.68366(8) 0.74559(7) 0.0192(2) Uani 1 1 d .
O2 O 0.49087(12) 0.55576(8) 0.73174(7) 0.0219(2) Uani 1 1 d .
O3 O 0.47095(11) 0.79434(8) 0.62503(7) 0.0204(2) Uani 1 1 d .
N1 N 0.63780(13) 0.78194(10) 0.80369(8) 0.0195(2) Uani 1 1 d .
N2 N 0.80681(14) 0.88921(10) 0.87077(9) 0.0241(2) Uani 1 1 d .
N3 N 0.30950(14) 0.56826(10) 0.55706(8) 0.0195(2) Uani 1 1 d .
N4 N 0.23789(15) 0.45725(11) 0.45841(9) 0.0255(2) Uani 1 1 d .
C1 C 0.45536(17) 0.94056(12) 0.81444(10) 0.0204(3) Uani 1 1 d .
C2 C 0.29815(18) 0.97656(13) 0.80186(11) 0.0257(3) Uani 1 1 d .
H2 H 0.1806 0.9126 0.7523 0.031 Uiso 1 1 calc R
C3 C 0.3097(2) 1.10368(14) 0.86021(12) 0.0296(3) Uani 1 1 d .
H3 H 0.2014 1.1265 0.8490 0.036 Uiso 1 1 calc R
C4 C 0.4791(2) 1.19772(13) 0.93504(12) 0.0288(3) Uani 1 1 d .
H4 H 0.4868 1.2846 0.9752 0.035 Uiso 1 1 calc R
C5 C 0.63623(19) 1.16419(13) 0.95080(11) 0.0262(3) Uani 1 1 d .
H5 H 0.7516 1.2275 1.0030 0.031 Uiso 1 1 calc R
C6 C 0.62544(17) 1.03723(12) 0.89008(10) 0.0212(3) Uani 1 1 d .
C7 C 0.79253(17) 1.00319(12) 0.90774(11) 0.0243(3) Uani 1 1 d .
H7 H 0.9069 1.0756 0.9530 0.029 Uiso 1 1 calc R
C8 C 0.64054(17) 0.66105(12) 0.78904(10) 0.0209(3) Uani 1 1 d .
C9 C 0.80993(19) 0.63419(13) 0.83506(12) 0.0302(3) Uani 1 1 d .
H9A H 0.8501 0.5870 0.7708 0.036 Uiso 1 1 calc R
H9B H 0.9172 0.7210 0.8768 0.036 Uiso 1 1 calc R
C10 C 0.7661(3) 0.5502(3) 0.91354(19) 0.0754(8) Uani 1 1 d .
H10A H 0.6524 0.4679 0.8748 0.113 Uiso 1 1 calc GR
H10B H 0.7428 0.6016 0.9822 0.113 Uiso 1 1 calc GR
H10C H 0.8745 0.5261 0.9350 0.113 Uiso 1 1 calc GR
C11 C 0.13949(16) 0.42213(12) 0.67405(10) 0.0214(3) Uani 1 1 d .
C12 C 0.07828(18) 0.39377(13) 0.76905(11) 0.0259(3) Uani 1 1 d .
H12 H 0.1203 0.4636 0.8397 0.031 Uiso 1 1 calc R
C13 C -0.04338(19) 0.26480(14) 0.76208(12) 0.0305(3) Uani 1 1 d .
H13 H -0.0835 0.2475 0.8278 0.037 Uiso 1 1 calc R
C14 C -0.10656(19) 0.16117(13) 0.65970(13) 0.0305(3) Uani 1 1 d .
H14 H -0.1878 0.0728 0.6556 0.037 Uiso 1 1 calc R
C15 C -0.05057(18) 0.18724(13) 0.56383(12) 0.0287(3) Uani 1 1 d .
H15 H -0.0949 0.1171 0.4932 0.034 Uiso 1 1 calc R
C16 C 0.07213(17) 0.31762(12) 0.57087(11) 0.0235(3) Uani 1 1 d .
C17 C 0.13153(18) 0.34488(13) 0.46944(11) 0.0275(3) Uani 1 1 d .
H17 H 0.0854 0.2694 0.4025 0.033 Uiso 1 1 calc R
C18 C 0.39936(16) 0.68529(12) 0.54053(10) 0.0187(3) Uani 1 1 d .
C19 C 0.42319(17) 0.69483(12) 0.42487(10) 0.0222(3) Uani 1 1 d .
H19A H 0.2965 0.6727 0.3763 0.027 Uiso 1 1 calc R
H19B H 0.4719 0.6264 0.3900 0.027 Uiso 1 1 calc R
C20 C 0.5574(2) 0.83236(14) 0.42526(12) 0.0303(3) Uani 1 1 d .
H20A H 0.5669 0.8304 0.3471 0.045 Uiso 1 1 calc GR
H20B H 0.6840 0.8548 0.4722 0.045 Uiso 1 1 calc GR
H20C H 0.5080 0.9005 0.4568 0.045 Uiso 1 1 calc GR
B1 B 0.44867(18) 0.79693(14) 0.75017(11) 0.0195(3) Uani 1 1 d .
B2 B 0.29608(18) 0.56350(14) 0.68165(11) 0.0198(3) Uani 1 1 d .

loop_
_atom_site_aniso_label
_atom_site_aniso_U_11
_atom_site_aniso_U_22
_atom_site_aniso_U_33
_atom_site_aniso_U_23
_atom_site_aniso_U_13
_atom_site_aniso_U_12
O1 0.0187(4) 0.0191(4) 0.0180(4) 0.0039(3) 0.0042(3) 0.0065(3)
O2 0.0214(4) 0.0179(4) 0.0228(4) 0.0029(3) 0.0009(3) 0.0074(3)
O3 0.0246(4) 0.0167(4) 0.0173(4) 0.0034(3) 0.0041(3) 0.0064(3)
N1 0.0175(5) 0.0181(5) 0.0191(5) 0.0032(4) 0.0020(4) 0.0051(4)
N2 0.0181(5) 0.0209(6) 0.0263(5) 0.0034(4) 0.0005(4) 0.0037(4)
N3 0.0206(5) 0.0172(5) 0.0167(5) 0.0020(4) 0.0032(4) 0.0051(4)
N4 0.0281(5) 0.0211(6) 0.0185(5) 0.0005(4) 0.0040(4) 0.0035(4)
C1 0.0240(6) 0.0214(6) 0.0169(5) 0.0077(5) 0.0064(4) 0.0084(5)
C2 0.0269(6) 0.0247(7) 0.0247(6) 0.0054(5) 0.0045(5) 0.0112(5)
C3 0.0335(7) 0.0294(7) 0.0341(7) 0.0117(6) 0.0133(6) 0.0185(6)
C4 0.0391(7) 0.0194(6) 0.0313(7) 0.0067(5) 0.0174(6) 0.0126(5)
C5 0.0294(7) 0.0196(6) 0.0248(6) 0.0044(5) 0.0091(5) 0.0044(5)
C6 0.0247(6) 0.0187(6) 0.0194(6) 0.0063(5) 0.0084(5) 0.0060(5)
C7 0.0211(6) 0.0199(6) 0.0249(6) 0.0035(5) 0.0025(5) 0.0028(5)
C8 0.0214(6) 0.0215(6) 0.0180(5) 0.0043(5) 0.0034(4) 0.0080(5)
C9 0.0261(7) 0.0245(7) 0.0346(7) 0.0036(6) -0.0046(5) 0.0113(5)
C10 0.0828(14) 0.151(2) 0.0671(13) 0.0806(15) 0.0453(11) 0.0929(16)
C11 0.0189(6) 0.0217(6) 0.0238(6) 0.0076(5) 0.0038(4) 0.0080(5)
C12 0.0264(6) 0.0266(7) 0.0247(6) 0.0097(5) 0.0058(5) 0.0090(5)
C13 0.0300(7) 0.0320(7) 0.0335(7) 0.0188(6) 0.0095(5) 0.0101(6)
C14 0.0256(6) 0.0222(7) 0.0423(8) 0.0153(6) 0.0056(6) 0.0049(5)
C15 0.0252(6) 0.0206(7) 0.0335(7) 0.0045(6) 0.0029(5) 0.0048(5)
C16 0.0199(6) 0.0206(6) 0.0269(6) 0.0061(5) 0.0038(5) 0.0057(5)
C17 0.0284(7) 0.0215(7) 0.0223(6) -0.0006(5) 0.0038(5) 0.0031(5)
C18 0.0169(5) 0.0197(6) 0.0191(6) 0.0045(5) 0.0030(4) 0.0081(4)
C19 0.0276(6) 0.0217(6) 0.0179(6) 0.0052(5) 0.0060(5) 0.0107(5)
C20 0.0398(8) 0.0260(7) 0.0271(7) 0.0107(6) 0.0140(6) 0.0112(6)
B1 0.0196(6) 0.0216(7) 0.0164(6) 0.0053(5) 0.0031(5) 0.0075(5)
B2 0.0184(6) 0.0216(7) 0.0173(6) 0.0048(5) 0.0029(5) 0.0066(5)

loop_
_atom_type_symbol
_atom_type_description
_atom_type_scat_dispersion_real
_atom_type_scat_dispersion_imag
_atom_type_scat_source
C C 0.0181 0.0091 'International Tables Vol C Tables 4.2.6.8 and 6.1.1.4'
H H 0.0000 0.0000 'International Tables Vol C Tables 4.2.6.8 and 6.1.1.4'
B B 0.0090 0.0039 'International Tables Vol C Tables 4.2.6.8 and 6.1.1.4'
N N 0.0311 0.0180 'International Tables Vol C Tables 4.2.6.8 and 6.1.1.4'
O O 0.0492 0.0322 'International Tables Vol C Tables 4.2.6.8 and 6.1.1.4'

loop_
_geom_angle_atom_site_label_1
_geom_angle_atom_site_label_2
_geom_angle_atom_site_label_3
_geom_angle
B2 O1 B1 110.98(9)
C8 O2 B2 122.84(9)
C18 O3 B1 122.45(9)
N2 N1 B1 125.26(10)
C8 N1 N2 115.11(10)
C8 N1 B1 119.59(10)
C7 N2 N1 115.55(10)
N4 N3 B2 125.83(10)
C18 N3 N4 114.63(10)
C18 N3 B2 119.53(10)
C17 N4 N3 115.98(10)
C2 C1 C6 117.46(12)
C2 C1 B1 123.19(11)
C6 C1 B1 119.34(11)
C1 C2 H2 119.3
C3 C2 C1 121.44(12)
C3 C2 H2 119.3
C2 C3 H3 119.9
C2 C3 C4 120.21(12)
C4 C3 H3 119.9
C3 C4 H4 120.2
C5 C4 C3 119.67(12)
C5 C4 H4 120.2
C4 C5 H5 120.0
C4 C5 C6 119.99(12)
C6 C5 H5 120.0
C1 C6 C7 119.40(11)
C5 C6 C1 121.22(12)
C5 C6 C7 119.36(11)
N2 C7 C6 129.11(11)
N2 C7 H7 115.4
C6 C7 H7 115.4
O2 C8 N1 120.01(10)
O2 C8 C9 115.52(11)
N1 C8 C9 124.47(11)
C8 C9 H9A 109.3
C8 C9 H9B 109.3
H9A C9 H9B 107.9
C10 C9 C8 111.71(12)
C10 C9 H9A 109.3
C10 C9 H9B 109.3
C9 C10 H10A 109.5
C9 C10 H10B 109.5
C9 C10 H10C 109.5
H10A C10 H10B 109.5
H10A C10 H10C 109.5
H10B C10 H10C 109.5
C12 C11 C16 118.02(11)
C12 C11 B2 122.45(11)
C16 C11 B2 119.28(11)
C11 C12 H12 119.5
C13 C12 C11 121.03(12)
C13 C12 H12 119.5
C12 C13 H13 119.8
C14 C13 C12 120.47(12)
C14 C13 H13 119.8
C13 C14 H14 120.2
C15 C14 C13 119.60(12)
C15 C14 H14 120.2
C14 C15 H15 120.1
C14 C15 C16 119.90(13)
C16 C15 H15 120.1
C11 C16 C15 120.96(12)
C11 C16 C17 119.24(11)
C15 C16 C17 119.80(12)
N4 C17 C16 128.80(12)
N4 C17 H17 115.6
C16 C17 H17 115.6
O3 C18 N3 120.15(11)
O3 C18 C19 118.11(10)
N3 C18 C19 121.74(11)
C18 C19 H19A 108.7
C18 C19 H19B 108.7
C18 C19 C20 114.25(10)
H19A C19 H19B 107.6
C20 C19 H19A 108.7
C20 C19 H19B 108.7
C19 C20 H20A 109.5
C19 C20 H20B 109.5
C19 C20 H20C 109.5
H20A C20 H20B 109.5
H20A C20 H20C 109.5
H20B C20 H20C 109.5
O1 B1 O3 109.62(9)
O1 B1 N1 109.64(10)
O1 B1 C1 117.14(10)
O3 B1 N1 102.18(9)
C1 B1 O3 108.12(9)
C1 B1 N1 109.08(10)
O1 B2 O2 109.33(9)
O1 B2 N3 109.80(10)
O1 B2 C11 119.97(10)
O2 B2 C11 104.00(9)
N3 B2 O2 103.46(9)
N3 B2 C11 108.91(10)

loop_
_geom_bond_atom_site_label_1
_geom_bond_atom_site_label_2
_geom_bond_distance
O1 B1 1.4153(15)
O1 B2 1.4058(16)
O2 C8 1.2880(15)
O2 B2 1.5793(15)
O3 C18 1.2844(15)
O3 B1 1.5820(14)
N1 N2 1.4061(14)
N1 C8 1.3159(16)
N1 B1 1.5926(15)
N2 C7 1.2834(17)
N3 N4 1.3980(14)
N3 C18 1.3260(16)
N3 B2 1.5781(16)
N4 C17 1.2872(17)
C1 C2 1.3948(17)
C1 C6 1.4046(17)
C1 B1 1.5800(18)
C2 H2 0.9500
C2 C3 1.3876(19)
C3 H3 0.9500
C3 C4 1.390(2)
C4 H4 0.9500
C4 C5 1.3808(19)
C5 H5 0.9500
C5 C6 1.3962(18)
C6 C7 1.4586(17)
C7 H7 0.9500
C8 C9 1.5008(16)
C9 H9A 0.9900
C9 H9B 0.9900
C9 C10 1.498(2)
C10 H10A 0.9800
C10 H10B 0.9800
C10 H10C 0.9800
C11 C12 1.3928(17)
C11 C16 1.3983(18)
C11 B2 1.5893(17)
C12 H12 0.9500
C12 C13 1.3906(18)
C13 H13 0.9500
C13 C14 1.388(2)
C14 H14 0.9500
C14 C15 1.381(2)
C15 H15 0.9500
C15 C16 1.4051(17)
C16 C17 1.4601(18)
C17 H17 0.9500
C18 C19 1.4974(16)
C19 H19A 0.9900
C19 H19B 0.9900
C19 C20 1.5206(17)
C20 H20A 0.9800
C20 H20B 0.9800
C20 H20C 0.9800

loop_
_geom_torsion_atom_site_label_1
_geom_torsion_atom_site_label_2
_geom_torsion_atom_site_label_3
_geom_torsion_atom_site_label_4
_geom_torsion
O2 C8 C9 C10 -59.55(18)
O3 C18 C19 C20 8.87(15)
N1 N2 C7 C6 0.07(19)
N1 C8 C9 C10 120.53(17)
N2 N1 C8 O2 177.96(10)
N2 N1 C8 C9 -2.12(17)
N2 N1 B1 O1 -147.48(10)
N2 N1 B1 O3 96.30(12)
N2 N1 B1 C1 -17.99(14)
N3 N4 C17 C16 1.2(2)
N3 C18 C19 C20 -170.28(11)
N4 N3 C18 O3 179.91(9)
N4 N3 C18 C19 -0.96(16)
N4 N3 B2 O1 -149.40(10)
N4 N3 B2 O2 93.98(12)
N4 N3 B2 C11 -16.19(15)
C1 C2 C3 C4 -1.4(2)
C1 C6 C7 N2 -6.8(2)
C2 C1 C6 C5 0.36(17)
C2 C1 C6 C7 178.78(11)
C2 C1 B1 O1 -43.22(16)
C2 C1 B1 O3 81.17(13)
C2 C1 B1 N1 -168.45(10)
C2 C3 C4 C5 0.2(2)
C3 C4 C5 C6 1.21(19)
C4 C5 C6 C1 -1.51(18)
C4 C5 C6 C7 -179.92(11)
C5 C6 C7 N2 171.60(12)
C6 C1 C2 C3 1.07(18)
C6 C1 B1 O1 135.43(11)
C6 C1 B1 O3 -100.18(11)
C6 C1 B1 N1 10.19(14)
C8 O2 B2 O1 -24.34(14)
C8 O2 B2 N3 92.61(12)
C8 O2 B2 C11 -153.62(10)
C8 N1 N2 C7 -164.40(11)
C8 N1 B1 O1 30.28(14)
C8 N1 B1 O3 -85.93(12)
C8 N1 B1 C1 159.78(10)
C11 C12 C13 C14 0.0(2)
C11 C16 C17 N4 -2.3(2)
C12 C11 C16 C15 -1.27(18)
C12 C11 C16 C17 179.07(11)
C12 C11 B2 O1 -44.33(17)
C12 C11 B2 O2 78.20(13)
C12 C11 B2 N3 -171.98(10)
C12 C13 C14 C15 -1.1(2)
C13 C14 C15 C16 1.0(2)
C14 C15 C16 C11 0.18(19)
C14 C15 C16 C17 179.85(12)
C15 C16 C17 N4 177.98(13)
C16 C11 C12 C13 1.17(18)
C16 C11 B2 O1 141.57(12)
C16 C11 B2 O2 -95.91(12)
C16 C11 B2 N3 13.91(15)
C18 O3 B1 O1 -22.99(14)
C18 O3 B1 N1 93.24(11)
C18 O3 B1 C1 -151.76(10)
C18 N3 N4 C17 -172.36(11)
C18 N3 B2 O1 32.35(14)
C18 N3 B2 O2 -84.27(12)
C18 N3 B2 C11 165.56(10)
B1 O1 B2 O2 54.60(12)
B1 O1 B2 N3 -58.26(12)
B1 O1 B2 C11 174.48(10)
B1 O3 C18 N3 -2.88(16)
B1 O3 C18 C19 177.96(10)
B1 N1 N2 C7 13.45(16)
B1 N1 C8 O2 -0.02(16)
B1 N1 C8 C9 179.89(11)
B1 C1 C2 C3 179.75(11)
B1 C1 C6 C5 -178.36(11)
B1 C1 C6 C7 0.05(16)
B2 O1 B1 O3 53.64(12)
B2 O1 B1 N1 -57.77(12)
B2 O1 B1 C1 177.27(10)
B2 O2 C8 N1 -3.03(17)
B2 O2 C8 C9 177.05(10)
B2 N3 N4 C17 9.31(17)
B2 N3 C18 O3 -1.65(16)
B2 N3 C18 C19 177.48(10)
B2 C11 C12 C13 -173.00(11)
B2 C11 C16 C15 173.10(11)
B2 C11 C16 C17 -6.57(17)
